data_4116346
loop_
_publ_author_name
'Larry R. Falvello'
'Michael A. Hitchman'
'Fernando Palacio'
'Isabel Pascual'
'Arthur J. Schultz'
'Horst Stratemeier'
'Milagros Tom\'as'
'Esteban P. Urriolabeitia'
'Dianna M. Young'

_publ_section_title
;
 Tunable Molecular Distortion in a Nickel Complex Coupled to a Reversible
 Phase Transition in the Crystalline State
;
_journal_name_full 'Journal of the American Chemical Society'
_journal_page_first 2808
_journal_page_last 2819
_journal_paper_doi 10.1021/ja983247t
_journal_volume 121
_journal_year 1999
_chemical_formula_sum 'C6 H16 N10 Ni O6'
_chemical_formula_weight 383.00
_chemical_name_systematic
; 
 ? 
;
_space_group_IT_number 69
_symmetry_cell_setting orthorhombic
_symmetry_space_group_name_Hall '-F 2 2'
_symmetry_space_group_name_H-M 'F m m m'
_atom_sites_solution_hydrogens geom
_atom_sites_solution_primary direct
_atom_sites_solution_secondary difmap
_audit_creation_method SHELXL-97
_cell_angle_alpha 90.00
_cell_angle_beta 90.00
_cell_angle_gamma 90.00
_cell_formula_units_Z 4
_cell_length_a 12.0551(12)
_cell_length_b 7.2846(12)
_cell_length_c 16.0766(14)
_cell_measurement_reflns_used 22
_cell_measurement_temperature 298(1)
_cell_measurement_theta_max 15.65
_cell_measurement_theta_min 12.05
_cell_volume 1411.8(3)
_computing_cell_refinement CAD4/PC
_computing_data_collection CAD4/PC
_computing_data_reduction 'XCAD4B (Harms, 1996)'
_computing_molecular_graphics 'SHELXTL Rel. 5.05/VMS (Siemens, 1996)'
_computing_publication_material 'SHELXL-97 (Sheldrick, 1997)'
_computing_structure_refinement 'SHELXL-97 (Sheldrick, 1997)'
_computing_structure_solution 'SHELXS-97 (Sheldrick, 1990)'
_diffrn_ambient_temperature 293(2)
_diffrn_measured_fraction_theta_full 0.000
_diffrn_measured_fraction_theta_max 0.251
_diffrn_measurement_device_type CAD-4
_diffrn_measurement_method 'omega-2theta scan'
_diffrn_radiation_monochromator graphite
_diffrn_radiation_source 'fine-focus sealed tube'
_diffrn_radiation_type MoK\a
_diffrn_radiation_wavelength 0.71073
_diffrn_reflns_av_R_equivalents 0.0380
_diffrn_reflns_av_sigmaI/netI 0.0244
_diffrn_reflns_limit_h_max 16
_diffrn_reflns_limit_h_min 0
_diffrn_reflns_limit_k_max 10
_diffrn_reflns_limit_k_min -10
_diffrn_reflns_limit_l_max 22
_diffrn_reflns_limit_l_min -22
_diffrn_reflns_number 2148
_diffrn_reflns_theta_full 0.50
_diffrn_reflns_theta_max 29.97
_diffrn_reflns_theta_min 2.53
_exptl_absorpt_coefficient_mu 1.428
_exptl_absorpt_correction_type psi-scans
_exptl_crystal_colour purple/violet
_exptl_crystal_density_diffrn 1.802
_exptl_crystal_F_000 792
_refine_diff_density_max 0.400
_refine_diff_density_min -0.243
_refine_diff_density_rms 0.091
_refine_ls_extinction_method none
_refine_ls_goodness_of_fit_ref 1.075
_refine_ls_hydrogen_treatment mixed
_refine_ls_matrix_type full
_refine_ls_number_parameters 49
_refine_ls_number_reflns 597
_refine_ls_number_restraints 0
_refine_ls_restrained_S_all 1.075
_refine_ls_R_factor_all 0.0435
_refine_ls_R_factor_gt 0.0301
_refine_ls_shift/su_max 0.001
_refine_ls_shift/su_mean 0.000
_refine_ls_structure_factor_coef Fsqd
_refine_ls_weighting_details 'w=1/[\s^2^(Fo^2^)+(0.0500P)^2^+0.1567P] where P=(Fo^2^+2Fc^2^)/3'
_refine_ls_weighting_scheme calc
_refine_ls_wR_factor_gt 0.0773
_refine_ls_wR_factor_ref 0.0827
_reflns_number_gt 486
_reflns_number_total 597
_reflns_threshold_expression >2sigma(I)
_cod_data_source_file ja983247t_6.cif
_cod_data_source_block 2c
_cod_depositor_comments
;
The following automatic conversions were performed:

'_refine_ls_weighting_scheme' value 'calc
w=1/[\s^2^(Fo^2^)+(0.0500P)^2^+0.1567P] where P=(Fo^2^+2Fc^2^)/3' was
changed to 'calc'. New tag '_refine_ls_weighting_details' was
created. The value of the new tag was set to
'w=1/[\s^2^(Fo^2^)+(0.0500P)^2^+0.1567P] where P=(Fo^2^+2Fc^2^)/3'.

Automatic conversion script
Id: cif_fix_values 3143 2015-03-26 13:38:13Z robertas 
;
_cod_database_code 4116346

loop_
_symmetry_equiv_pos_as_xyz
'x, y, z'
'-x, -y, z'
'x, -y, -z'
'-x, y, -z'
'x, y+1/2, z+1/2'
'-x, -y+1/2, z+1/2'
'x, -y+1/2, -z+1/2'
'-x, y+1/2, -z+1/2'
'x+1/2, y, z+1/2'
'-x+1/2, -y, z+1/2'
'x+1/2, -y, -z+1/2'
'-x+1/2, y, -z+1/2'
'x+1/2, y+1/2, z'
'-x+1/2, -y+1/2, z'
'x+1/2, -y+1/2, -z'
'-x+1/2, y+1/2, -z'
'-x, -y, -z'
'x, y, -z'
'-x, y, z'
'x, -y, z'
'-x, -y+1/2, -z+1/2'
'x, y+1/2, -z+1/2'
'-x, y+1/2, z+1/2'
'x, -y+1/2, z+1/2'
'-x+1/2, -y, -z+1/2'
'x+1/2, y, -z+1/2'
'-x+1/2, y, z+1/2'
'x+1/2, -y, z+1/2'
'-x+1/2, -y+1/2, -z'
'x+1/2, y+1/2, -z'
'-x+1/2, y+1/2, z'
'x+1/2, -y+1/2, z'

loop_
_atom_site_label
_atom_site_type_symbol
_atom_site_fract_x
_atom_site_fract_y
_atom_site_fract_z
_atom_site_U_iso_or_equiv
_atom_site_adp_type
_atom_site_occupancy
_atom_site_calc_flag
_atom_site_refinement_flags
Ni1 Ni 0.0000 0.0000 0.0000 0.0349(2) Uani 1 d S
N2 N 0.11950(16) 0.2033(4) 0.0000 0.0423(5) Uani 1 d S
H20 H 0.100(4) 0.312(7) 0.0000 0.101(10) Uiso 1 d S
H21 H 0.161(3) 0.193(4) -0.0433(19) 0.101(10) Uiso 1 d .
N1 N 0.0000 0.0000 -0.14291(15) 0.0357(6) Uani 1 d S
C2 C -0.09711(17) 0.0000 -0.18550(12) 0.0332(5) Uani 1 d S
O2 O -0.18909(13) 0.0000 -0.15162(10) 0.0500(5) Uani 1 d S
N3 N -0.09443(15) 0.0000 -0.27163(10) 0.0326(4) Uani 1 d S
H3 H -0.155(3) 0.0000 -0.2944(18) 0.033(7) Uiso 1 d S
C4 C 0.0000 0.0000 -0.31786(17) 0.0297(6) Uani 1 d S
O4 O 0.0000 0.0000 -0.39352(14) 0.0445(6) Uani 1 d S

loop_
_atom_site_aniso_label
_atom_site_aniso_U_11
_atom_site_aniso_U_22
_atom_site_aniso_U_33
_atom_site_aniso_U_23
_atom_site_aniso_U_13
_atom_site_aniso_U_12
Ni1 0.0121(2) 0.0679(5) 0.0249(3) 0.000 0.000 0.000
N2 0.0206(8) 0.0728(15) 0.0336(10) 0.000 0.000 -0.0043(9)
N1 0.0158(10) 0.0734(19) 0.0180(11) 0.000 0.000 0.000
C2 0.0198(9) 0.0616(14) 0.0182(9) 0.000 -0.0013(7) 0.000
O2 0.0163(7) 0.1117(16) 0.0220(8) 0.000 -0.0004(6) 0.000
N3 0.0194(8) 0.0612(12) 0.0172(8) 0.000 -0.0026(6) 0.000
C4 0.0251(13) 0.0441(16) 0.0201(13) 0.000 0.000 0.000
O4 0.0351(12) 0.0821(18) 0.0163(10) 0.000 0.000 0.000

loop_
_atom_type_symbol
_atom_type_description
_atom_type_scat_dispersion_real
_atom_type_scat_dispersion_imag
_atom_type_scat_source
C C 0.0033 0.0016 'International Tables Vol C Tables 4.2.6.8 and 6.1.1.4'
H H 0.0000 0.0000 'International Tables Vol C Tables 4.2.6.8 and 6.1.1.4'
N N 0.0061 0.0033 'International Tables Vol C Tables 4.2.6.8 and 6.1.1.4'
O O 0.0106 0.0060 'International Tables Vol C Tables 4.2.6.8 and 6.1.1.4'
Ni Ni 0.3393 1.1124 'International Tables Vol C Tables 4.2.6.8 and 6.1.1.4'

loop_
_geom_angle_atom_site_label_1
_geom_angle_atom_site_label_2
_geom_angle_atom_site_label_3
_geom_angle
_geom_angle_site_symmetry_1
_geom_angle_site_symmetry_3
N2 Ni1 N2 88.40(14) 3 17
N2 Ni1 N2 91.60(14) 3 .
N2 Ni1 N2 180.0 17 .
N2 Ni1 N1 90.0 . .
N1 Ni1 N1 180.0 17 .
Ni1 N2 H20 119(4) . .
Ni1 N2 H21 110(2) . .
H20 N2 H21 104(3) . .
C2 N1 C2 119.4(2) 2 .
C2 N1 Ni1 120.32(12) . .
O2 C2 N1 123.51(19) . .
O2 C2 N3 117.50(18) . .
N1 C2 N3 118.99(19) . .
C4 N3 C2 124.48(18) . .
C4 N3 H3 120(2) . .
C2 N3 H3 115(2) . .
O4 C4 N3 123.14(12) . .
N3 C4 N3 113.7(2) 2 .

loop_
_geom_bond_atom_site_label_1
_geom_bond_atom_site_label_2
_geom_bond_distance
Ni1 N2 2.066(2)
Ni1 N1 2.297(2)
N2 H20 0.82(5)
N2 H21 0.86(3)
N1 C2 1.356(2)
C2 O2 1.235(3)
C2 N3 1.385(3)
N3 C4 1.360(2)
N3 H3 0.82(3)
C4 O4 1.216(4)
